data_1007224
loop_
_publ_author_name
'Averbuch-Pouchot, M.-T.'
'Durif, A.'

_publ_section_title
;
Copper-dilithium-(bis)guanidinium cyclohexaphosphate tetrahydrate
;
_journal_coden_ASTM EJSCE5
_journal_name_full
;
European Journal of Solid State Inorganic Chemistry
;
_journal_page_first 943
_journal_page_last 951
_journal_volume 30
_journal_year 1993
_chemical_formula_structural 'Cu Li2 (C (N H2)3)2 (P6 O18) (H2 O)4'
_chemical_formula_sum 'C2 H20 Cu Li2 N6 O22 P6'
_chemical_name_systematic
;
Copper dilithium bis(guanidinium) cyclo-hexaphosphate tetrahydrate
;
_space_group_IT_number 2
_symmetry_cell_setting triclinic
_symmetry_Int_Tables_number 2
_symmetry_space_group_name_Hall '-P 1'
_symmetry_space_group_name_H-M 'P -1'
_cell_angle_alpha 108.17(5)
_cell_angle_beta 109.56(5)
_cell_angle_gamma 84.72(4)
_cell_formula_units_Z 1
_cell_length_a 9.455(3)
_cell_length_b 9.211(4)
_cell_length_c 7.503(4)
_cell_volume 585.0
_refine_ls_R_factor_all 0.024
_cod_depositor_comments
;
 Correcting the summary chemical formula by changing it from
 'Cu H20 Li2 N6 O22 P6' to 'C2 H20 Cu Li2 N6 O22 P6'.

 Antanas Vaitkus,
 2018-07-07

 Removing the _attached_hydrogen_atoms data item since explicit coordinates
 of all hydrogen atoms are provided.

 Antanas Vaitkus,
 2018-07-07
;
_cod_original_formula_sum 'H20 Cu Li2 N6 O22 P6'
_cod_database_code 1007224

loop_
_symmetry_equiv_pos_as_xyz
x,y,z
-x,-y,-z

loop_
_atom_site_label
_atom_site_type_symbol
_atom_site_symmetry_multiplicity
_atom_site_Wyckoff_symbol
_atom_site_fract_x
_atom_site_fract_y
_atom_site_fract_z
_atom_site_occupancy
_atom_site_calc_flag
Cu1 Cu2+ 1 h 0.5 0.5 0.5 1 d
P1 P5+ 2 i 0.65598(4) 0.20077(5) 0.32720(6) 1 d
P2 P5+ 2 i 0.79772(4) 0.00353(5) 0.57116(6) 1 d
P3 P5+ 2 i 0.65596(4) 0.82074(5) 0.72355(6) 1 d
O1 O2- 2 i 0.2540(1) 0.8653(2) 0.8050(2) 1 d
O2 O2- 2 i 0.6416(1) 0.3704(1) 0.3855(2) 1 d
O3 O2- 2 i 0.7179(2) 0.1554(2) 0.5261(2) 1 d
O4 O2- 2 i 0.5060(1) 0.8779(2) 0.7773(2) 1 d
O5 O2- 2 i 0.7905(2) 0.8848(2) 0.3815(2) 1 d
O6 O2- 2 i 0.0591(2) 0.9497(2) 0.2720(2) 1 d
O7 O2- 2 i 0.6793(1) 0.9617(2) 0.6577(2) 1 d
O8 O2- 2 i 0.2239(1) 0.1868(2) 0.0951(2) 1 d
O9 O2- 2 i 0.3786(1) 0.3182(2) 0.4521(2) 1 d
C1 C4+ 2 i 0.0515(2) 0.5070(2) 0.7567(3) 1 d
N1 N3- 2 i 0.0383(2) 0.6569(2) 0.8135(3) 1 d
N2 N3- 2 i 0.8350(2) 0.5551(2) 0.3035(3) 1 d
N3 N3- 2 i 0.9513(2) 0.4188(2) 0.7622(3) 1 d
O10 O2- 2 i 0.5018(2) 0.7346(2) 0.1137(3) 1 d
O11 O2- 2 i 0.3572(2) 0.5157(2) 0.1789(2) 1 d
Li1 Li1+ 2 i 0.8498(3) 0.9414(4) 0.1724(5) 1 d
H1 H1+ 2 i 0.970(4) 0.692(4) 0.847(5) 1 d
H2 H1+ 2 i 0.901(4) 0.298(4) 0.195(5) 1 d
H3 H1+ 2 i 0.225(4) 0.499(4) 0.681(5) 1 d
H4 H1+ 2 i 0.160(4) 0.361(5) 0.642(5) 1 d
H5 H1+ 2 i 0.952(4) 0.345(5) 0.735(6) 1 d
H6 H1+ 2 i 0.873(4) 0.457(4) 0.791(5) 1 d
H7 H1+ 2 i 0.427(4) 0.234(5) 0.811(5) 1 d
H8 H1+ 2 i 0.442(4) 0.795(5) 0.085(5) 1 d
H9 H1+ 2 i 0.386(4) 0.581(5) 0.161(5) 1 d
H10 H1+ 2 i 0.368(4) 0.445(5) 0.118(5) 1 d

loop_
_atom_type_symbol
_atom_type_oxidation_number
Cu2+ 2.000
P5+ 5.000
O2- -2.000
C4+ 4.000
N3- -3.000
Li1+ 1.000
H1+ 1.000
